data_7003888
loop_
_publ_author_name
'Clough, Christopher R.'
'M\"uller, Peter'
'Cummins, Christopher C.'

_publ_section_title
;
 6-Coordinate tungsten(vi) tris-n-isopropylanilide complexes: products
 of terminal oxo and nitrido transformations effected by main group
 electrophiles
;
_journal_issue 33
_journal_name_full 'Dalton Transactions'
_journal_page_first 4458
_journal_page_last 4463
_journal_paper_doi 10.1039/b801037d
_journal_year 2008
_chemical_formula_moiety 'C34 H48 Cl2 N4 O W 2(C8 H16 O2)'
_chemical_formula_sum 'C42 H64 Cl2 N4 O3 W'
_chemical_formula_weight 927.72
_chemical_name_common W(OCN)(Cl)2(N(i-Pr)Ar)3
_chemical_name_systematic
;
?
;
_space_group_IT_number 148
_symmetry_cell_setting rhombohedral
_symmetry_space_group_name_Hall '-R 3'
_symmetry_space_group_name_H-M 'R -3 :H'
_atom_sites_solution_hydrogens geom
_atom_sites_solution_primary direct
_atom_sites_solution_secondary difmap
_audit_creation_method SHELXL-97
_cell_angle_alpha 90.00
_cell_angle_beta 90.00
_cell_angle_gamma 120.00
_cell_formula_units_Z 6
_cell_length_a 13.3600(12)
_cell_length_b 13.3600(12)
_cell_length_c 39.556(8)
_cell_measurement_reflns_used 3905
_cell_measurement_temperature 100(2)
_cell_measurement_theta_max 25.0
_cell_measurement_theta_min 2.7
_cell_volume 6114.4(15)
_computing_cell_refinement 'SAINT 5 (Bruker-AXS, 2003)'
_computing_data_collection 'SMART 5 (Bruker-AXS, 2003)'
_computing_data_reduction 'SAINT 5 (Bruker-AXS, 2003)'
_computing_structure_refinement 'SHELXL-97 (Sheldrick, 1997)'
_computing_structure_solution 'SHELXS-97 (Sheldrick, 1990)'
_diffrn_ambient_temperature 100(2)
_diffrn_measured_fraction_theta_full 1.000
_diffrn_measured_fraction_theta_max 1.000
_diffrn_measurement_device_type 'Bruker Smart APEX CCD'
_diffrn_measurement_method 'omega and phi scans'
_diffrn_radiation_monochromator graphite
_diffrn_radiation_source 'fine-focus sealed tube'
_diffrn_radiation_type MoK\a
_diffrn_radiation_wavelength 0.71073
_diffrn_reflns_av_R_equivalents 0.0634
_diffrn_reflns_av_sigmaI/netI 0.0493
_diffrn_reflns_limit_h_max 7
_diffrn_reflns_limit_h_min -15
_diffrn_reflns_limit_k_max 15
_diffrn_reflns_limit_k_min 0
_diffrn_reflns_limit_l_max 47
_diffrn_reflns_limit_l_min 0
_diffrn_reflns_number 10803
_diffrn_reflns_theta_full 25.14
_diffrn_reflns_theta_max 25.14
_diffrn_reflns_theta_min 1.54
_exptl_absorpt_coefficient_mu 3.008
_exptl_absorpt_correction_T_max 0.8891
_exptl_absorpt_correction_T_min 0.4972
_exptl_absorpt_correction_type multi-scan
_exptl_absorpt_process_details sadabs
_exptl_crystal_colour yellow
_exptl_crystal_density_diffrn 1.512
_exptl_crystal_density_method 'not measured'
_exptl_crystal_description plate
_exptl_crystal_F_000 2856
_exptl_crystal_size_max 0.27
_exptl_crystal_size_mid 0.23
_exptl_crystal_size_min 0.04
_refine_diff_density_max 2.017
_refine_diff_density_min -1.728
_refine_diff_density_rms 0.165
_refine_ls_extinction_method none
_refine_ls_goodness_of_fit_ref 1.152
_refine_ls_hydrogen_treatment riding
_refine_ls_matrix_type full
_refine_ls_number_parameters 288
_refine_ls_number_reflns 2442
_refine_ls_number_restraints 345
_refine_ls_restrained_S_all 1.081
_refine_ls_R_factor_all 0.0650
_refine_ls_R_factor_gt 0.0450
_refine_ls_shift/su_max 0.000
_refine_ls_shift/su_mean 0.000
_refine_ls_structure_factor_coef Fsqd
_refine_ls_weighting_details 'calc w=1/[\s^2^(Fo^2^)+(0.0838P)^2^+7.7033P] where P=(Fo^2^+2Fc^2^)/3'
_refine_ls_weighting_scheme calc
_refine_ls_wR_factor_gt 0.1157
_refine_ls_wR_factor_ref 0.1394
_reflns_number_gt 1981
_reflns_number_total 2442
_reflns_threshold_expression >2sigma(I)
_cod_data_source_file b801037d.txt
_cod_data_source_block 1-(OCN)(Cl)2
_cod_original_cell_volume 6114.5(14)
_cod_original_sg_symbol_H-M R-3
_cod_database_code 7003888

loop_
_symmetry_equiv_pos_as_xyz
'x, y, z'
'-y, x-y, z'
'-x+y, -x, z'
'x+2/3, y+1/3, z+1/3'
'-y+2/3, x-y+1/3, z+1/3'
'-x+y+2/3, -x+1/3, z+1/3'
'x+1/3, y+2/3, z+2/3'
'-y+1/3, x-y+2/3, z+2/3'
'-x+y+1/3, -x+2/3, z+2/3'
'-x, -y, -z'
'y, -x+y, -z'
'x-y, x, -z'
'-x+2/3, -y+1/3, -z+1/3'
'y+2/3, -x+y+1/3, -z+1/3'
'x-y+2/3, x+1/3, -z+1/3'
'-x+1/3, -y+2/3, -z+2/3'
'y+1/3, -x+y+2/3, -z+2/3'
'x-y+1/3, x+2/3, -z+2/3'

loop_
_atom_site_label
_atom_site_type_symbol
_atom_site_fract_x
_atom_site_fract_y
_atom_site_fract_z
_atom_site_U_iso_or_equiv
_atom_site_adp_type
_atom_site_occupancy
_atom_site_symmetry_multiplicity
_atom_site_calc_flag
_atom_site_refinement_flags
_atom_site_disorder_assembly
_atom_site_disorder_group
W1 W 0.3333 0.6667 0.366555(12) 0.0422(2) Uani 1 3 d S . .
Cl1 Cl 0.2155(4) 0.5037(4) 0.32637(14) 0.0616(12) Uani 0.67 1 d PU A 1
O1X O 0.239(2) 0.5450(17) 0.3320(6) 0.055(5) Uani 0.33 1 d PU A 2
C1X C 0.261(2) 0.5405(18) 0.2990(6) 0.053(4) Uani 0.33 1 d PU A 2
N1X N 0.2656(18) 0.5261(19) 0.2715(5) 0.068(5) Uani 0.33 1 d PU A 2
N2 N 0.3669(4) 0.5603(4) 0.39074(15) 0.0433(13) Uani 1 1 d . A .
C1 C 0.4491(6) 0.6093(5) 0.44760(19) 0.0473(17) Uani 1 1 d . A .
H1 H 0.3734 0.5848 0.4557 0.057 Uiso 1 1 calc R . .
C2 C 0.4668(5) 0.6051(5) 0.41384(19) 0.0458(16) Uani 1 1 d . . .
C3 C 0.5402(7) 0.6487(6) 0.4703(2) 0.0551(19) Uani 1 1 d . . .
C4 C 0.5752(6) 0.6383(7) 0.4013(2) 0.062(2) Uani 1 1 d . A .
H4 H 0.5867 0.6351 0.3777 0.075 Uiso 1 1 calc R . .
C5 C 0.3168(7) 0.4322(6) 0.3845(2) 0.066(2) Uani 1 1 d . . .
H5 H 0.2399 0.4034 0.3734 0.079 Uiso 1 1 calc R A .
C6 C 0.6492(7) 0.6801(8) 0.4579(2) 0.074(3) Uani 1 1 d . A .
H6 H 0.7117 0.7043 0.4733 0.089 Uiso 1 1 calc R . .
C7 C 0.6691(7) 0.6771(9) 0.4240(3) 0.080(3) Uani 1 1 d . . .
C9 C 0.3934(8) 0.4119(8) 0.3595(3) 0.086(3) Uani 1 1 d . A .
H9A H 0.4079 0.4603 0.3394 0.128 Uiso 1 1 calc R . .
H9B H 0.3539 0.3303 0.3528 0.128 Uiso 1 1 calc R . .
H9C H 0.4670 0.4321 0.3704 0.128 Uiso 1 1 calc R . .
C10 C 0.5211(9) 0.6571(9) 0.5077(2) 0.081(3) Uani 1 1 d . A .
H10A H 0.4996 0.5832 0.5187 0.121 Uiso 1 1 calc R . .
H10B H 0.4590 0.6750 0.5108 0.121 Uiso 1 1 calc R . .
H10C H 0.5925 0.7184 0.5179 0.121 Uiso 1 1 calc R . .
C11 C 0.2959(8) 0.3656(7) 0.4170(3) 0.081(3) Uani 1 1 d . A .
H11A H 0.2591 0.3918 0.4334 0.122 Uiso 1 1 calc R . .
H11B H 0.3698 0.3787 0.4260 0.122 Uiso 1 1 calc R . .
H11C H 0.2452 0.2829 0.4126 0.122 Uiso 1 1 calc R . .
C12 C 0.7892(8) 0.7166(13) 0.4105(4) 0.146(6) Uani 1 1 d . A .
H12A H 0.8292 0.8002 0.4066 0.219 Uiso 1 1 calc R . .
H12B H 0.7836 0.6765 0.3893 0.219 Uiso 1 1 calc R . .
H12C H 0.8326 0.6987 0.4271 0.219 Uiso 1 1 calc R . .
O1S O 0.326(4) 0.655(4) 0.5671(4) 0.053(5) Uani 0.234(8) 1 d PDU B -1
C1S C 0.417(3) 0.752(3) 0.5871(8) 0.059(7) Uani 0.234(8) 1 d PDU B -1
H1S1 H 0.4059 0.8196 0.5852 0.070 Uiso 0.234(8) 1 calc PR B -1
H1S2 H 0.4935 0.7732 0.5778 0.070 Uiso 0.234(8) 1 calc PR B -1
C2S C 0.411(3) 0.717(3) 0.6266(7) 0.056(7) Uani 0.234(8) 1 d PDU B -1
H2S1 H 0.4822 0.7193 0.6352 0.067 Uiso 0.234(8) 1 calc PR B -1
H2S2 H 0.3837 0.7559 0.6421 0.067 Uiso 0.234(8) 1 calc PR B -1
C3S C 0.315(4) 0.595(4) 0.6137(9) 0.065(7) Uani 0.234(8) 1 d PDU B -1
H3S1 H 0.3498 0.5447 0.6136 0.078 Uiso 0.234(8) 1 calc PR B -1
H3S2 H 0.2537 0.5641 0.6310 0.078 Uiso 0.234(8) 1 calc PR B -1
C4S C 0.258(3) 0.580(4) 0.5807(9) 0.069(7) Uani 0.234(8) 1 d PDU B -1
H4S1 H 0.2401 0.5061 0.5699 0.083 Uiso 0.234(8) 1 calc PR B -1
H4S2 H 0.1864 0.5843 0.5827 0.083 Uiso 0.234(8) 1 calc PR B -1
O1T O 0.247(5) 0.659(6) 0.5688(15) 0.069(7) Uani 0.099(8) 1 d PDU B -2
C1T C 0.324(7) 0.717(5) 0.5984(17) 0.065(7) Uani 0.099(8) 1 d PDU B -2
H1T1 H 0.2920 0.7580 0.6118 0.078 Uiso 0.099(8) 1 calc PR B -2
H1T2 H 0.4017 0.7754 0.5905 0.078 Uiso 0.099(8) 1 calc PR B -2
C2T C 0.331(10) 0.622(8) 0.6218(14) 0.063(8) Uani 0.099(8) 1 d PDU B -2
H2T1 H 0.4102 0.6432 0.6294 0.076 Uiso 0.099(8) 1 calc PR B -2
H2T2 H 0.2746 0.5903 0.6405 0.076 Uiso 0.099(8) 1 calc PR B -2
C3T C 0.291(8) 0.549(5) 0.5882(16) 0.066(7) Uani 0.099(8) 1 d PDU B -2
H3T1 H 0.3578 0.5424 0.5802 0.079 Uiso 0.099(8) 1 calc PR B -2
H3T2 H 0.2302 0.4707 0.5946 0.079 Uiso 0.099(8) 1 calc PR B -2
C4T C 0.248(6) 0.583(7) 0.5586(13) 0.068(8) Uani 0.099(8) 1 d PDU B -2
H4T1 H 0.3005 0.6035 0.5389 0.082 Uiso 0.099(8) 1 calc PR B -2
H4T2 H 0.1694 0.5217 0.5520 0.082 Uiso 0.099(8) 1 calc PR B -2
O2S O 0.337(4) 0.594(5) 0.1534(11) 0.202(14) Uani 0.33 1 d PDU C -1
C5S C 0.394(5) 0.581(5) 0.1840(15) 0.217(15) Uani 0.33 1 d PDU C -1
H5S1 H 0.4399 0.5441 0.1777 0.260 Uiso 0.33 1 calc PR C -1
H5S2 H 0.3351 0.5311 0.2007 0.260 Uiso 0.33 1 calc PR C -1
C6S C 0.479(4) 0.707(6) 0.2006(13) 0.231(16) Uani 0.33 1 d PDU C -1
H6S1 H 0.4430 0.7308 0.2185 0.277 Uiso 0.33 1 calc PR C -1
H6S2 H 0.5563 0.7214 0.2072 0.277 Uiso 0.33 1 calc PR C -1
C7S C 0.471(4) 0.748(5) 0.1639(14) 0.205(15) Uani 0.33 1 d PDU C -1
H7S1 H 0.4777 0.8252 0.1662 0.246 Uiso 0.33 1 calc PR C -1
H7S2 H 0.5408 0.7605 0.1516 0.246 Uiso 0.33 1 calc PR C -1
C8S C 0.371(4) 0.679(7) 0.1417(12) 0.200(16) Uani 0.33 1 d PDU C -1
H8S1 H 0.3145 0.7060 0.1423 0.240 Uiso 0.33 1 calc PR C -1
H8S2 H 0.3954 0.6790 0.1180 0.240 Uiso 0.33 1 calc PR C -1

loop_
_atom_site_aniso_label
_atom_site_aniso_U_11
_atom_site_aniso_U_22
_atom_site_aniso_U_33
_atom_site_aniso_U_23
_atom_site_aniso_U_13
_atom_site_aniso_U_12
W1 0.0343(2) 0.0343(2) 0.0581(4) 0.000 0.000 0.01713(11)
Cl1 0.060(2) 0.040(2) 0.074(3) -0.0155(18) -0.0230(16) 0.0172(19)
O1X 0.094(14) 0.033(11) 0.052(8) 0.006(9) -0.011(10) 0.043(10)
C1X 0.066(11) 0.044(10) 0.057(8) 0.005(9) 0.002(10) 0.034(9)
N1X 0.072(12) 0.084(13) 0.066(9) -0.024(11) -0.005(10) 0.051(11)
N2 0.036(3) 0.032(3) 0.069(4) -0.005(2) -0.009(3) 0.023(2)
C1 0.039(4) 0.035(3) 0.070(5) -0.002(3) -0.007(3) 0.021(3)
C2 0.033(3) 0.032(3) 0.071(5) -0.010(3) -0.011(3) 0.016(3)
C3 0.057(5) 0.048(4) 0.066(5) -0.006(3) -0.018(4) 0.030(4)
C4 0.040(4) 0.077(5) 0.079(5) -0.028(4) -0.008(4) 0.036(4)
C5 0.050(4) 0.045(4) 0.108(7) -0.027(4) -0.038(4) 0.028(4)
C6 0.057(5) 0.085(6) 0.095(7) -0.034(5) -0.039(5) 0.047(5)
C7 0.045(5) 0.101(7) 0.106(8) -0.043(6) -0.023(5) 0.045(5)
C9 0.085(6) 0.076(6) 0.120(8) -0.057(6) -0.051(6) 0.059(5)
C10 0.092(7) 0.080(6) 0.081(6) -0.005(5) -0.025(5) 0.052(6)
C11 0.072(6) 0.047(5) 0.124(8) 0.004(5) -0.037(6) 0.029(4)
C12 0.046(6) 0.205(15) 0.191(14) -0.086(12) -0.024(7) 0.066(8)
O1S 0.041(10) 0.089(14) 0.032(6) 0.028(9) -0.012(9) 0.034(10)
C1S 0.052(12) 0.087(14) 0.027(9) 0.021(9) 0.001(9) 0.028(10)
C2S 0.048(11) 0.092(14) 0.029(8) 0.024(10) -0.007(8) 0.036(10)
C3S 0.050(12) 0.097(13) 0.033(9) 0.032(9) -0.006(9) 0.026(11)
C4S 0.049(11) 0.101(14) 0.036(9) 0.027(10) -0.008(9) 0.022(10)
O1T 0.051(12) 0.096(15) 0.042(10) 0.023(11) -0.012(10) 0.024(12)
C1T 0.050(12) 0.096(13) 0.032(10) 0.028(10) -0.006(10) 0.024(11)
C2T 0.049(13) 0.095(15) 0.034(10) 0.026(11) -0.003(11) 0.028(12)
C3T 0.049(13) 0.097(14) 0.035(10) 0.025(11) -0.007(11) 0.024(11)
C4T 0.052(13) 0.096(15) 0.039(10) 0.025(11) -0.010(11) 0.025(12)
O2S 0.13(2) 0.27(3) 0.28(3) -0.11(2) -0.058(18) 0.15(2)
C5S 0.15(2) 0.28(3) 0.27(3) -0.11(3) -0.07(2) 0.14(2)
C6S 0.16(2) 0.28(3) 0.27(3) -0.11(3) -0.06(2) 0.13(2)
C7S 0.14(2) 0.27(3) 0.28(3) -0.12(3) -0.05(2) 0.15(2)
C8S 0.12(2) 0.27(3) 0.28(3) -0.11(3) -0.050(18) 0.15(2)

loop_
_atom_type_symbol
_atom_type_description
_atom_type_scat_dispersion_real
_atom_type_scat_dispersion_imag
_atom_type_scat_source
C C 0.0033 0.0016 'International Tables Vol C Tables 4.2.6.8 and 6.1.1.4'
H H 0.0000 0.0000 'International Tables Vol C Tables 4.2.6.8 and 6.1.1.4'
N N 0.0061 0.0033 'International Tables Vol C Tables 4.2.6.8 and 6.1.1.4'
O O 0.0106 0.0060 'International Tables Vol C Tables 4.2.6.8 and 6.1.1.4'
Cl Cl 0.1484 0.1585 'International Tables Vol C Tables 4.2.6.8 and 6.1.1.4'
W W -0.8490 6.8722 'International Tables Vol C Tables 4.2.6.8 and 6.1.1.4'

loop_
_geom_angle_atom_site_label_1
_geom_angle_atom_site_label_2
_geom_angle_atom_site_label_3
_geom_angle
_geom_angle_site_symmetry_1
_geom_angle_site_symmetry_3
_geom_angle_publ_flag
N2 W1 N2 97.8(2) 3_565 . ?
N2 W1 N2 97.8(2) 3_565 2_665 ?
N2 W1 N2 97.8(2) . 2_665 ?
N2 W1 O1X 91.4(7) 3_565 3_565 ?
N2 W1 O1X 166.7(7) . 3_565 ?
N2 W1 O1X 90.3(8) 2_665 3_565 ?
N2 W1 O1X 90.3(8) 3_565 . ?
N2 W1 O1X 91.4(7) . . ?
N2 W1 O1X 166.7(7) 2_665 . ?
O1X W1 O1X 79.0(10) 3_565 . ?
N2 W1 O1X 166.7(7) 3_565 2_665 ?
N2 W1 O1X 90.3(8) . 2_665 ?
N2 W1 O1X 91.4(7) 2_665 2_665 ?
O1X W1 O1X 79.0(10) 3_565 2_665 ?
O1X W1 O1X 79.0(10) . 2_665 ?
N2 W1 Cl1 87.2(2) 3_565 3_565 ?
N2 W1 Cl1 170.1(2) . 3_565 ?
N2 W1 Cl1 89.9(2) 2_665 3_565 ?
O1X W1 Cl1 4.3(7) 3_565 3_565 ?
O1X W1 Cl1 80.0(7) . 3_565 ?
O1X W1 Cl1 83.2(8) 2_665 3_565 ?
N2 W1 Cl1 89.9(2) 3_565 . ?
N2 W1 Cl1 87.2(2) . . ?
N2 W1 Cl1 170.1(2) 2_665 . ?
O1X W1 Cl1 83.2(8) 3_565 . ?
O1X W1 Cl1 4.3(8) . . ?
O1X W1 Cl1 80.0(7) 2_665 . ?
Cl1 W1 Cl1 84.26(19) 3_565 . ?
N2 W1 Cl1 170.1(2) 3_565 2_665 ?
N2 W1 Cl1 89.9(2) . 2_665 ?
N2 W1 Cl1 87.2(2) 2_665 2_665 ?
O1X W1 Cl1 80.0(7) 3_565 2_665 ?
O1X W1 Cl1 83.2(8) . 2_665 ?
O1X W1 Cl1 4.3(7) 2_665 2_665 ?
Cl1 W1 Cl1 84.26(19) 3_565 2_665 ?
Cl1 W1 Cl1 84.26(19) . 2_665 ?
C1X O1X W1 129.3(19) . . ?
N1X C1X O1X 172(3) . . ?
C2 N2 C5 111.1(5) . . ?
C2 N2 W1 120.1(4) . . ?
C5 N2 W1 127.8(4) . . ?
C2 C1 C3 120.8(7) . . ?
C1 C2 C4 121.1(6) . . ?
C1 C2 N2 118.9(6) . . ?
C4 C2 N2 120.0(7) . . ?
C1 C3 C6 118.4(7) . . ?
C1 C3 C10 120.8(7) . . ?
C6 C3 C10 120.8(7) . . ?
C2 C4 C7 119.1(8) . . ?
C11 C5 N2 112.0(7) . . ?
C11 C5 C9 112.7(7) . . ?
N2 C5 C9 110.3(7) . . ?
C7 C6 C3 121.7(7) . . ?
C6 C7 C4 118.8(8) . . ?
C6 C7 C12 121.4(9) . . ?
C4 C7 C12 119.8(9) . . ?
C4S O1S C1S 118(2) . . ?
O1S C1S C2S 111(2) . . ?
C3S C2S C1S 83.0(19) . . ?
C4S C3S C2S 122(3) . . ?
O1S C4S C3S 100(3) . . ?
C4T O1T C1T 117(3) . . ?
O1T C1T C2T 109(3) . . ?
C3T C2T C1T 82(2) . . ?
C4T C3T C2T 123(3) . . ?
O1T C4T C3T 100(3) . . ?
C8S O2S C5S 119(2) . . ?
O2S C5S C6S 110(2) . . ?
C7S C6S C5S 82(2) . . ?
C8S C7S C6S 122(3) . . ?
O2S C8S C7S 100(3) . . ?

loop_
_geom_bond_atom_site_label_1
_geom_bond_atom_site_label_2
_geom_bond_distance
_geom_bond_site_symmetry_2
_geom_bond_publ_flag
W1 N2 1.943(5) 3_565 ?
W1 N2 1.943(5) . ?
W1 N2 1.943(5) 2_665 ?
W1 O1X 2.01(2) 3_565 ?
W1 O1X 2.01(2) . ?
W1 O1X 2.01(2) 2_665 ?
W1 Cl1 2.513(4) 3_565 ?
W1 Cl1 2.513(4) . ?
W1 Cl1 2.513(4) 2_665 ?
O1X C1X 1.35(4) . ?
C1X N1X 1.11(3) . ?
N2 C2 1.475(8) . ?
N2 C5 1.514(8) . ?
C1 C2 1.362(10) . ?
C1 C3 1.386(10) . ?
C2 C4 1.378(10) . ?
C3 C6 1.388(11) . ?
C3 C10 1.516(12) . ?
C4 C7 1.413(10) . ?
C5 C11 1.507(12) . ?
C5 C9 1.541(12) . ?
C6 C7 1.371(14) . ?
C7 C12 1.513(13) . ?
O1S C4S 1.10(5) . ?
O1S C1S 1.49(4) . ?
C1S C2S 1.62(3) . ?
C2S C3S 1.57(5) . ?
C3S C4S 1.48(4) . ?
O1T C4T 1.10(5) . ?
O1T C1T 1.49(4) . ?
C1T C2T 1.62(3) . ?
C2T C3T 1.57(5) . ?
C3T C4T 1.48(4) . ?
O2S C8S 1.09(5) . ?
O2S C5S 1.49(4) . ?
C5S C6S 1.63(3) . ?
C6S C7S 1.57(5) . ?
C7S C8S 1.48(4) . ?
